data_2020683
loop_
_publ_author_name
'Wang, Bang Zhong'
'Zhou, Jun Ping'
'Zhou, Yong'
'Luo, Jian Song'
'Yang, Jun Jie'
'Chi, Shao M.ing'

_publ_section_title
;
 Crystal structure of
 <i>N</i>-(7-dibromomethyl-5-methyl-1,8-naphthyridin-2-yl)benzamide--pyrrolidine-2,5-dione
 (1/1)
;
_journal_coeditor_code WM5334
_journal_issue 1
_journal_name_full 'Acta Crystallographica Section E'
_journal_page_first 1
_journal_page_last 3
_journal_paper_doi 10.1107/S2056989016019034
_journal_volume 73
_journal_year 2017
_chemical_formula_iupac 'C17 H13 Br2 N3 O1, C4 H5 N O2'
_chemical_formula_moiety 'C17 H13 Br2 N3 O1, C4 H5 N O2'
_chemical_formula_sum 'C21 H18 Br2 N4 O3'
_chemical_formula_weight 534.21
_chemical_name_systematic
'<i>N</i>-(7-Dibromomethyl-5-methyl-1,8-naphthyridin-2-yl)benzamide--pyrrolidine-2,5-dione (1/1)'
_space_group_IT_number 14
_symmetry_cell_setting monoclinic
_symmetry_space_group_name_Hall '-P 2ybc'
_symmetry_space_group_name_H-M 'P 1 21/c 1'
_atom_sites_solution_hydrogens geom
_atom_sites_solution_primary direct
_atom_sites_solution_secondary difmap
_audit_creation_method SHELXL-97
_cell_angle_alpha 90.00
_cell_angle_beta 108.99(3)
_cell_angle_gamma 90.00
_cell_formula_units_Z 4
_cell_length_a 9.6931(19)
_cell_length_b 15.699(3)
_cell_length_c 14.614(3)
_cell_measurement_reflns_used 4129
_cell_measurement_temperature 293(2)
_cell_measurement_theta_max 26.00
_cell_measurement_theta_min 3.09
_cell_volume 2102.8(8)
_computing_cell_refinement
;
PROCESS-AUTO (Rigaku, 1998)
;
_computing_data_collection
;
PROCESS-AUTO (Rigaku, 1998)
;
_computing_data_reduction
;
CrystalStructure (Rigaku/MSC, 2006)
;
_computing_molecular_graphics
;
DIAMOND (Brandenburg, 1999)
;
_computing_publication_material
;
SHELXL97 (Sheldrick, 2008)
;
_computing_structure_refinement
;
SHELXL97 (Sheldrick, 2008)
;
_computing_structure_solution
;
SHELXS97 (Sheldrick, 2008)
;
_diffrn_ambient_temperature 293(2)
_diffrn_measured_fraction_theta_full 0.998
_diffrn_measured_fraction_theta_max 0.998
_diffrn_measurement_device_type 'Rigaku R-AXIS RAPID'
_diffrn_measurement_method '\w scans'
_diffrn_radiation_monochromator graphite
_diffrn_radiation_source 'fine-focus sealed tube'
_diffrn_radiation_type MoK\a
_diffrn_radiation_wavelength 0.71073
_diffrn_reflns_av_R_equivalents 0.1247
_diffrn_reflns_av_sigmaI/netI 0.1164
_diffrn_reflns_limit_h_max 11
_diffrn_reflns_limit_h_min -11
_diffrn_reflns_limit_k_max 19
_diffrn_reflns_limit_k_min -19
_diffrn_reflns_limit_l_max 18
_diffrn_reflns_limit_l_min -18
_diffrn_reflns_number 16558
_diffrn_reflns_theta_full 26.00
_diffrn_reflns_theta_max 26.00
_diffrn_reflns_theta_min 2.98
_exptl_absorpt_coefficient_mu 3.886
_exptl_absorpt_correction_T_max 0.4315
_exptl_absorpt_correction_T_min 0.3886
_exptl_absorpt_correction_type multi-scan
_exptl_absorpt_process_details
;
(<i>ABSCOR </i>; Higashi, 1995)
;
_exptl_crystal_colour white
_exptl_crystal_density_diffrn 1.687
_exptl_crystal_density_method 'not measured'
_exptl_crystal_description block
_exptl_crystal_F_000 1064
_exptl_crystal_size_max 0.30
_exptl_crystal_size_mid 0.28
_exptl_crystal_size_min 0.26
_refine_diff_density_max 1.346
_refine_diff_density_min -0.429
_refine_ls_extinction_method none
_refine_ls_goodness_of_fit_ref 0.978
_refine_ls_hydrogen_treatment constr
_refine_ls_matrix_type full
_refine_ls_number_parameters 271
_refine_ls_number_reflns 4129
_refine_ls_number_restraints 0
_refine_ls_restrained_S_all 0.978
_refine_ls_R_factor_all 0.1538
_refine_ls_R_factor_gt 0.0616
_refine_ls_shift/su_max 0.000
_refine_ls_shift/su_mean 0.000
_refine_ls_structure_factor_coef Fsqd
_refine_ls_weighting_details 'calc w=1/[\s^2^(Fo^2^)+(0.0633P)^2^+0.0000P] where P=(Fo^2^+2Fc^2^)/3'
_refine_ls_weighting_scheme calc
_refine_ls_wR_factor_gt 0.1193
_refine_ls_wR_factor_ref 0.1477
_reflns_number_gt 2010
_reflns_number_total 4129
_reflns_threshold_expression >2sigma(I)
_cod_data_source_file wm5334sup1.cif
_cod_data_source_block I
_cod_depositor_comments 'Adding full bibliography for 2020683.cif.'
_cod_original_cell_volume 2103.0(7)
_cod_original_sg_symbol_H-M 'P 21/c'
_cod_database_code 2020683
_cod_database_fobs_code 2020683

loop_
_symmetry_equiv_pos_as_xyz
'x, y, z'
'-x, y+1/2, -z+1/2'
'-x, -y, -z'
'x, -y-1/2, z-1/2'

loop_
_atom_site_type_symbol
_atom_site_label
_atom_site_fract_x
_atom_site_fract_y
_atom_site_fract_z
_atom_site_U_iso_or_equiv
_atom_site_adp_type
_atom_site_calc_flag
_atom_site_refinement_flags
_atom_site_occupancy
_atom_site_symmetry_multiplicity
Br Br1 0.58390(8) 0.09771(5) 0.60551(6) 0.0662(3) Uani d . 1 1
Br Br2 0.59853(8) 0.16358(6) 0.40343(6) 0.0707(3) Uani d . 1 1
O O2 0.2878(5) 0.5578(3) 0.5158(3) 0.0569(13) Uani d . 1 1
N N2 0.1482(5) 0.3823(3) 0.4170(4) 0.0384(13) Uani d . 1 1
N N3 0.3233(5) 0.2797(3) 0.4629(4) 0.0412(13) Uani d . 1 1
C C10 -0.0753(6) 0.2634(4) 0.3453(5) 0.0472(17) Uani d . 1 1
H H10A -0.1506 0.2244 0.3211 0.057 Uiso calc R 1 1
C C16 0.1779(6) 0.2982(4) 0.4218(4) 0.0372(15) Uani d . 1 1
O O3 0.6209(5) 0.3572(3) 0.6728(4) 0.0670(14) Uani d . 1 1
C C11 0.0696(6) 0.2340(4) 0.3875(4) 0.0386(15) Uani d . 1 1
O O1 -0.2418(5) 0.5110(3) 0.2818(4) 0.0572(13) Uani d . 1 1
C C8 0.0100(6) 0.4067(4) 0.3782(5) 0.0408(15) Uani d . 1 1
N N1 -0.0060(5) 0.4946(3) 0.3799(4) 0.0431(14) Uani d . 1 1
H H1A 0.0691 0.5224 0.4148 0.052 Uiso calc R 1 1
C C18 0.3969(7) 0.5289(4) 0.5745(5) 0.0466(17) Uani d . 1 1
C C6 -0.1117(7) 0.6382(4) 0.3444(4) 0.0403(16) Uani d . 1 1
N N4 0.4396(5) 0.4441(3) 0.5798(4) 0.0440(13) Uani d . 1 1
H H4A 0.3908 0.4057 0.5406 0.053 Uiso calc R 1 1
C C5 -0.2391(7) 0.6855(4) 0.3129(5) 0.0472(17) Uani d . 1 1
H H5A -0.3286 0.6584 0.2872 0.057 Uiso calc R 1 1
C C12 0.1146(6) 0.1482(4) 0.3980(5) 0.0438(17) Uani d . 1 1
C C3 -0.1020(9) 0.8141(5) 0.3572(6) 0.065(2) Uani d . 1 1
H H3B -0.1000 0.8733 0.3614 0.078 Uiso calc R 1 1
C C7 -0.1274(7) 0.5432(4) 0.3325(5) 0.0443(17) Uani d . 1 1
C C21 0.5664(7) 0.4271(5) 0.6533(5) 0.0477(17) Uani d . 1 1
C C15 0.3601(6) 0.1989(4) 0.4687(4) 0.0397(15) Uani d . 1 1
C C1 0.0213(7) 0.6805(4) 0.3830(5) 0.0543(19) Uani d . 1 1
H H1B 0.1075 0.6494 0.4053 0.065 Uiso calc R 1 1
C C4 -0.2326(8) 0.7719(5) 0.3199(5) 0.063(2) Uani d . 1 1
H H4B -0.3187 0.8031 0.2989 0.075 Uiso calc R 1 1
C C19 0.5070(6) 0.5760(4) 0.6530(5) 0.0468(17) Uani d . 1 1
H H19A 0.4625 0.6011 0.6971 0.056 Uiso calc R 1 1
H H19B 0.5513 0.6209 0.6264 0.056 Uiso calc R 1 1
C C14 0.2609(7) 0.1317(4) 0.4380(5) 0.0463(17) Uani d . 1 1
H H14A 0.2943 0.0758 0.4447 0.056 Uiso calc R 1 1
C C2 0.0253(8) 0.7682(5) 0.3881(6) 0.071(2) Uani d . 1 1
H H2B 0.1143 0.7963 0.4125 0.085 Uiso calc R 1 1
C C17 0.5246(6) 0.1862(4) 0.5102(5) 0.0476(18) Uani d . 1 1
H H17A 0.5680 0.2398 0.5408 0.057 Uiso calc R 1 1
C C9 -0.1054(7) 0.3486(4) 0.3399(5) 0.0470(17) Uani d . 1 1
H H9A -0.2005 0.3680 0.3116 0.056 Uiso calc R 1 1
C C20 0.6209(7) 0.5095(4) 0.7050(5) 0.0555(19) Uani d . 1 1
H H20A 0.7159 0.5240 0.7006 0.067 Uiso calc R 1 1
H H20B 0.6286 0.5056 0.7727 0.067 Uiso calc R 1 1
C C13 0.0061(7) 0.0758(5) 0.3690(6) 0.070(2) Uani d . 1 1
H H13A 0.0573 0.0224 0.3811 0.105 Uiso calc R 1 1
H H13B -0.0487 0.0803 0.3014 0.105 Uiso calc R 1 1
H H13C -0.0592 0.0786 0.4062 0.105 Uiso calc R 1 1

loop_
_atom_site_aniso_label
_atom_site_aniso_U_11
_atom_site_aniso_U_22
_atom_site_aniso_U_33
_atom_site_aniso_U_12
_atom_site_aniso_U_13
_atom_site_aniso_U_23
Br1 0.0729(5) 0.0613(5) 0.0558(5) 0.0189(4) 0.0090(4) 0.0111(4)
Br2 0.0474(4) 0.1006(7) 0.0659(6) 0.0050(4) 0.0208(4) 0.0021(5)
O2 0.051(3) 0.054(3) 0.055(3) 0.000(2) 0.002(3) -0.002(2)
N2 0.037(3) 0.030(3) 0.046(3) 0.000(2) 0.010(3) -0.001(2)
N3 0.035(3) 0.036(3) 0.048(4) 0.000(3) 0.008(3) -0.001(3)
C10 0.039(4) 0.046(4) 0.053(5) -0.010(3) 0.009(3) -0.004(3)
C16 0.035(3) 0.038(4) 0.040(4) 0.001(3) 0.014(3) -0.002(3)
O3 0.068(3) 0.054(3) 0.069(4) 0.009(3) 0.009(3) 0.006(3)
C11 0.037(3) 0.034(4) 0.041(4) -0.001(3) 0.008(3) -0.005(3)
O1 0.042(3) 0.053(3) 0.063(3) 0.009(2) -0.001(3) 0.003(3)
C8 0.039(4) 0.039(4) 0.043(4) 0.006(3) 0.011(3) 0.004(3)
N1 0.032(3) 0.038(3) 0.052(4) 0.003(2) 0.004(3) 0.000(3)
C18 0.041(4) 0.050(5) 0.051(5) -0.004(4) 0.017(4) -0.003(4)
C6 0.044(4) 0.041(4) 0.037(4) 0.009(3) 0.014(3) 0.002(3)
N4 0.047(3) 0.038(3) 0.045(4) -0.008(3) 0.013(3) -0.006(3)
C5 0.041(4) 0.041(4) 0.057(5) 0.005(3) 0.012(3) 0.017(3)
C12 0.044(4) 0.042(4) 0.050(4) -0.006(3) 0.022(3) -0.007(3)
C3 0.077(5) 0.042(5) 0.064(5) 0.006(4) 0.007(4) 0.004(4)
C7 0.037(4) 0.049(4) 0.044(5) 0.005(3) 0.008(3) 0.008(3)
C21 0.047(4) 0.052(5) 0.042(4) 0.003(4) 0.012(4) 0.002(4)
C15 0.042(3) 0.041(4) 0.035(4) 0.004(3) 0.009(3) -0.001(3)
C1 0.046(4) 0.044(4) 0.063(5) 0.006(4) 0.004(4) 0.007(4)
C4 0.054(5) 0.066(6) 0.062(6) 0.027(4) 0.011(4) 0.018(4)
C19 0.042(4) 0.046(4) 0.051(5) -0.004(3) 0.015(3) -0.005(3)
C14 0.050(4) 0.029(4) 0.063(5) -0.002(3) 0.023(4) -0.006(3)
C2 0.062(5) 0.050(5) 0.078(6) 0.001(4) -0.006(4) 0.000(4)
C17 0.043(3) 0.036(4) 0.052(5) 0.006(3) 0.001(3) 0.000(3)
C9 0.037(3) 0.046(5) 0.056(5) -0.002(3) 0.012(3) -0.001(4)
C20 0.046(4) 0.062(5) 0.051(5) -0.005(4) 0.006(4) -0.007(4)
C13 0.056(5) 0.059(5) 0.093(7) -0.009(4) 0.023(5) -0.013(4)

loop_
_atom_type_symbol
_atom_type_description
_atom_type_scat_dispersion_real
_atom_type_scat_dispersion_imag
_atom_type_scat_source
C C 0.0033 0.0016 'International Tables Vol C Tables 4.2.6.8 and 6.1.1.4'
H H 0.0000 0.0000 'International Tables Vol C Tables 4.2.6.8 and 6.1.1.4'
N N 0.0061 0.0033 'International Tables Vol C Tables 4.2.6.8 and 6.1.1.4'
O O 0.0106 0.0060 'International Tables Vol C Tables 4.2.6.8 and 6.1.1.4'
Br Br -0.2901 2.4595 'International Tables Vol C Tables 4.2.6.8 and 6.1.1.4'

loop_
_geom_angle_atom_site_label_1
_geom_angle_atom_site_label_2
_geom_angle_atom_site_label_3
_geom_angle
C8 N2 C16 118.2(5)
C15 N3 C16 116.9(5)
C9 C10 C11 120.5(6)
C9 C10 H10A 119.8
C11 C10 H10A 119.8
N2 C16 N3 113.7(5)
N2 C16 C11 123.7(5)
N3 C16 C11 122.6(5)
C12 C11 C10 125.9(6)
C12 C11 C16 118.2(5)
C10 C11 C16 115.9(5)
N2 C8 N1 112.4(5)
N2 C8 C9 122.8(6)
N1 C8 C9 124.8(5)
C7 N1 C8 128.3(5)
C7 N1 H1A 115.8
C8 N1 H1A 115.8
O2 C18 N4 125.0(6)
O2 C18 C19 127.0(6)
N4 C18 C19 107.9(6)
C5 C6 C1 119.1(6)
C5 C6 C7 116.6(6)
C1 C6 C7 124.3(6)
C21 N4 C18 113.9(6)
C21 N4 H4A 123.0
C18 N4 H4A 123.0
C4 C5 C6 119.7(6)
C4 C5 H5A 120.1
C6 C5 H5A 120.1
C14 C12 C11 117.9(6)
C14 C12 C13 120.4(6)
C11 C12 C13 121.7(6)
C2 C3 C4 119.3(7)
C2 C3 H3B 120.3
C4 C3 H3B 120.3
O1 C7 N1 122.0(6)
O1 C7 C6 121.1(6)
N1 C7 C6 116.8(6)
O3 C21 N4 124.9(6)
O3 C21 C20 127.3(7)
N4 C21 C20 107.8(6)
N3 C15 C14 124.4(6)
N3 C15 C17 112.3(5)
C14 C15 C17 123.4(6)
C2 C1 C6 120.1(6)
C2 C1 H1B 119.9
C6 C1 H1B 119.9
C5 C4 C3 121.7(7)
C5 C4 H4B 119.2
C3 C4 H4B 119.2
C18 C19 C20 105.4(5)
C18 C19 H19A 110.7
C20 C19 H19A 110.7
C18 C19 H19B 110.7
C20 C19 H19B 110.7
H19A C19 H19B 108.8
C12 C14 C15 120.1(6)
C12 C14 H14A 119.9
C15 C14 H14A 119.9
C3 C2 C1 120.1(7)
C3 C2 H2B 120.0
C1 C2 H2B 120.0
C15 C17 Br1 114.3(5)
C15 C17 Br2 108.3(4)
Br1 C17 Br2 110.3(3)
C15 C17 H17A 107.9
Br1 C17 H17A 107.9
Br2 C17 H17A 107.9
C10 C9 C8 118.9(6)
C10 C9 H9A 120.5
C8 C9 H9A 120.5
C21 C20 C19 105.0(5)
C21 C20 H20A 110.8
C19 C20 H20A 110.8
C21 C20 H20B 110.8
C19 C20 H20B 110.8
H20A C20 H20B 108.8
C12 C13 H13A 109.5
C12 C13 H13B 109.5
H13A C13 H13B 109.5
C12 C13 H13C 109.5
H13A C13 H13C 109.5
H13B C13 H13C 109.5

loop_
_geom_bond_atom_site_label_1
_geom_bond_atom_site_label_2
_geom_bond_distance
Br1 C17 1.918(6)
Br2 C17 1.950(7)
O2 C18 1.213(7)
N2 C8 1.330(7)
N2 C16 1.348(7)
N3 C15 1.312(7)
N3 C16 1.372(7)
C10 C9 1.366(8)
C10 C11 1.415(8)
C10 H10A 0.9300
C16 C11 1.424(8)
O3 C21 1.211(7)
C11 C12 1.408(8)
O1 C7 1.225(7)
C8 N1 1.390(7)
C8 C9 1.410(8)
N1 C7 1.383(7)
N1 H1A 0.8600
C18 N4 1.389(8)
C18 C19 1.485(9)
C6 C5 1.385(8)
C6 C1 1.396(9)
C6 C7 1.505(8)
N4 C21 1.370(8)
N4 H4A 0.8600
C5 C4 1.359(9)
C5 H5A 0.9300
C12 C14 1.372(8)
C12 C13 1.513(9)
C3 C2 1.373(10)
C3 C4 1.375(10)
C3 H3B 0.9300
C21 C20 1.505(9)
C15 C14 1.399(8)
C15 C17 1.524(8)
C1 C2 1.379(9)
C1 H1B 0.9300
C4 H4B 0.9300
C19 C20 1.529(8)
C19 H19A 0.9700
C19 H19B 0.9700
C14 H14A 0.9300
C2 H2B 0.9300
C17 H17A 0.9800
C9 H9A 0.9300
C20 H20A 0.9700
C20 H20B 0.9700
C13 H13A 0.9600
C13 H13B 0.9600
C13 H13C 0.9600

loop_
_geom_hbond_atom_site_label_D
_geom_hbond_atom_site_label_H
_geom_hbond_atom_site_label_A
_geom_hbond_site_symmetry_A
_geom_hbond_distance_DH
_geom_hbond_distance_HA
_geom_hbond_distance_DA
_geom_hbond_angle_DHA
N1 H1A O2 . 0.86 2.22 3.060(7) 164.1
N4 H4A N2 . 0.86 2.48 3.195(7) 140.7
N4 H4A N3 . 0.86 2.27 3.098(7) 162.1
C1 H1B O2 . 0.93 2.43 3.299(8) 156.1
C9 H9A O1 . 0.93 2.30 2.870(8) 119.4
C17 H17A O3 . 0.98 2.60 3.504(8) 154.2
C19 H19B N3 3_666 0.97 2.58 3.538(8) 170.3
